data_9016677
loop_
_publ_author_name
'Fasiska, E. J.'
'Jeffery, G. A.'

_publ_section_title
;
 On the cementite structure
;
_journal_name_full 'Acta Crystallographica'
_journal_page_first 463
_journal_page_last 471
_journal_paper_doi 10.1107/S0365110X65003602
_journal_volume 19
_journal_year 1965
_chemical_formula_sum 'C Fe2.7 Mn0.3'
_chemical_name_mineral Cohenite
_space_group_IT_number 62
_symmetry_space_group_name_Hall '-P 2ac 2n'
_symmetry_space_group_name_H-M 'P n m a'
_cell_angle_alpha 90
_cell_angle_beta 90
_cell_angle_gamma 90
_cell_length_a 5.0598
_cell_length_b 6.7462
_cell_length_c 4.5074
_cell_formula_units_Z 4
_cell_volume 153.857
_database_code_amcsd 0019129
_exptl_crystal_density_diffrn 7.740
_cod_original_formula_sum '(Fe2.7 Mn.3) C'
_cod_database_code 9016677

loop_
_space_group_symop_operation_xyz
x,y,z
x,1/2-y,z
-x,1/2+y,-z
1/2-x,1/2+y,1/2+z
1/2+x,1/2-y,1/2-z
1/2+x,y,1/2-z
1/2-x,-y,1/2+z
-x,-y,-z

loop_
_atom_site_aniso_label
_atom_site_aniso_U_11
_atom_site_aniso_U_22
_atom_site_aniso_U_33
_atom_site_aniso_U_12
_atom_site_aniso_U_13
_atom_site_aniso_U_23
FeG 0.00100 0.00270 0.00480 0.00000 0.00090 0.00020
MnG 0.00100 0.00270 0.00480 0.00000 0.00090 0.00020
FeS 0.00270 0.00260 0.00540 0.00000 0.00010 0.00000
MnS 0.00270 0.00260 0.00540 0.00000 0.00010 0.00000
C 0.03500 0.00500 0.02200 0.00000 0.00400 0.00000

loop_
_atom_site_label
_atom_site_fract_x
_atom_site_fract_y
_atom_site_fract_z
_atom_site_occupancy
FeG 0.18160 0.06660 0.33740 0.90000
MnG 0.18160 0.06660 0.33740 0.10000
FeS 0.03670 0.25000 0.84020 0.90000
MnS 0.03670 0.25000 0.84020 0.10000
C 0.87700 0.25000 0.44400 1.00000

loop_
_cod_related_entry_id
_cod_related_entry_database
_cod_related_entry_code
1 AMCSD 0019129
